data_1550393
loop_
_publ_author_name
'Rosolen JM'
'Ballirano P'
'Berrettoni M'
'Decker F'
'Gregorkiewitz M'

_publ_contact_author_email gregormigu@gmail.com
_publ_contact_author_name 'M Gregorkiewitz'
_publ_section_title
;
 Structural Assessment of the Electrochemical Performance of LixCoO2
 Membrane Electrodes by X-Ray Diffraction and Absorpion Refinements
;
_journal_name_full Ionics
_journal_page_first 345
_journal_page_last 354
_journal_volume 3
_journal_year 1997
_chemical_compound_source synthetic
_chemical_formula_sum 'Co Li0.58 O2'
_chemical_formula_weight 94.61
_chemical_name_systematic
;
Lithium Cobalt Oxide
;
_space_group_IT_number 166
_symmetry_Int_Tables_number 166
_symmetry_space_group_name_Hall '-R 3 2"'
_symmetry_space_group_name_H-M 'R -3 m :H'
_cell_angle_alpha 90
_cell_angle_beta 90
_cell_angle_gamma 120
_cell_formula_units_Z 3
_cell_length_a 2.8145(1)
_cell_length_b 2.8145(1)
_cell_length_c 14.2475(7)
_cell_volume 97.740(7)
_diffrn_radiation_monochromator graphite
_diffrn_radiation_type 'Cu K\a'
_diffrn_radiation_wavelength 1.5406
_pd_instr_geometry Bragg-Brentano
_pd_phase_name 'Lithium Cobalt Oxide LixCoO2, x=0.58'
_refine_ls_goodness_of_fit_all 1.27
_refine_ls_R_I_factor 0.078
_cod_data_source_file gregorkiewitz97Li.58CoO2LC.txt
_cod_data_source_block VESTA_phase_1
_cod_original_cell_volume 97.742(9)
_cod_original_formula_sum 'Li0.58 Co O2'
_cod_database_code 1550393

loop_
_symmetry_equiv_pos_as_xyz
x,y,z
-y,x-y,z
-x+y,-x,z
y,x,-z
-x,-x+y,-z
x-y,-y,-z
-x,-y,-z
y,-x+y,-z
x-y,x,-z
-y,-x,z
x,x-y,z
-x+y,y,z
x+2/3,y+1/3,z+1/3
-y+2/3,x-y+1/3,z+1/3
-x+y+2/3,-x+1/3,z+1/3
y+2/3,x+1/3,-z+1/3
-x+2/3,-x+y+1/3,-z+1/3
x-y+2/3,-y+1/3,-z+1/3
-x+2/3,-y+1/3,-z+1/3
y+2/3,-x+y+1/3,-z+1/3
x-y+2/3,x+1/3,-z+1/3
-y+2/3,-x+1/3,z+1/3
x+2/3,x-y+1/3,z+1/3
-x+y+2/3,y+1/3,z+1/3
x+1/3,y+2/3,z+2/3
-y+1/3,x-y+2/3,z+2/3
-x+y+1/3,-x+2/3,z+2/3
y+1/3,x+2/3,-z+2/3
-x+1/3,-x+y+2/3,-z+2/3
x-y+1/3,-y+2/3,-z+2/3
-x+1/3,-y+2/3,-z+2/3
y+1/3,-x+y+2/3,-z+2/3
x-y+1/3,x+2/3,-z+2/3
-y+1/3,-x+2/3,z+2/3
x+1/3,x-y+2/3,z+2/3
-x+y+1/3,y+2/3,z+2/3

loop_
_atom_site_label
_atom_site_occupancy
_atom_site_fract_x
_atom_site_fract_y
_atom_site_fract_z
_atom_site_adp_type
_atom_site_U_iso_or_equiv
_atom_site_type_symbol
Li 0.53(3) 0 0 0.5 Uiso 0.015 Li
Co 1.0 0 0 0 Uiso 0.012(1) Co
O1 1.0 0 0 0.2630(4) Uiso 0.023(2) O
